data_1546318
loop_
_publ_author_name
'Al-Saffar, Firas M'
'Brown, Richard C. D.'

_publ_section_title
;
 A Two-Directional Synthesis of (+)-\b-Isosparteine.
;
_journal_issue 13
_journal_name_full 'Organic letters'
_journal_page_first 3502
_journal_page_last 3504
_journal_paper_doi 10.1021/acs.orglett.7b01475
_journal_volume 19
_journal_year 2017
_chemical_absolute_configuration unk
_chemical_formula_moiety 'C15 H22 N2 O2'
_chemical_formula_sum 'C15 H22 N2 O2'
_chemical_formula_weight 262.34
_space_group_crystal_system orthorhombic
_space_group_IT_number 19
_space_group_name_Hall 'P 2ac 2ab'
_space_group_name_H-M_alt 'P 21 21 21'
_symmetry_space_group_name_Hall 'P 2ac 2ab'
_symmetry_space_group_name_H-M 'P 21 21 21'
_atom_sites_solution_hydrogens geom
_audit_creation_date 2015-11-25
_audit_creation_method
;
Olex2 1.2-alpha
(compiled 2015.11.10 svn.r3248 for OlexSys, GUI svn.r5133)
;
_cell_angle_alpha 90
_cell_angle_beta 90
_cell_angle_gamma 90
_cell_formula_units_Z 4
_cell_length_a 6.08925(15)
_cell_length_b 10.1967(2)
_cell_length_c 21.7891(7)
_cell_measurement_reflns_used 8106
_cell_measurement_temperature 100(2)
_cell_measurement_theta_max 30.4870
_cell_measurement_theta_min 2.1940
_cell_volume 1352.89(6)
_computing_cell_refinement 'CrysAlisPro 1.171.38.41 (Rigaku OD, 2015)'
_computing_data_collection 'CrystalClear-SM Expert 3.1 b27 (Rigaku, 2013)'
_computing_data_reduction 'CrysAlisPro 1.171.38.41 (Rigaku OD, 2015)'
_computing_molecular_graphics 'Olex2 (Dolomanov et al., 2009)'
_computing_publication_material 'Olex2 (Dolomanov et al., 2009)'
_computing_structure_refinement 'ShelXL (Sheldrick, 2015)'
_computing_structure_solution 'ShelXT (Sheldrick, 2015)'
_diffrn_ambient_temperature 100(2)
_diffrn_detector 'CCD area detector'
_diffrn_detector_area_resol_mean 28.5714
_diffrn_detector_type 'Rigaku HG Saturn724+ (2x2 bin mode)'
_diffrn_measured_fraction_theta_full 0.998
_diffrn_measured_fraction_theta_max 0.999
_diffrn_measurement_details
;
List of Runs (angles in degrees, time in seconds):

  # Type    Start    End  Width  t~exp~   \w     \q     \k     \f   Frames
--------------------------------------------------------------------------
  1  \w   -109.00  17.00   1.00   10.00    --  -19.00 -54.00   0.00  126
  2  \w    -88.00  -3.00   1.00   10.00    --  -19.00 -36.00-120.00   85
  3  \w   -109.00  42.00   1.00   10.00    --  -19.00 -18.00 -30.00  151
  4  \w    -57.00 -25.00   1.00   10.00    --  -19.00  72.00  30.00   32
;
_diffrn_measurement_device 'four-circle \k diffractometer'
_diffrn_measurement_device_type 'Rigaku AFC12 FRE-HF'
_diffrn_measurement_method 'profile data from \w-scans'
_diffrn_measurement_specimen_support 'MiTeGen MicroMesh'
_diffrn_orient_matrix_type 'CrysAlisPro convention (1999,Acta A55,543-557)'
_diffrn_orient_matrix_UB_11 0.0189865000
_diffrn_orient_matrix_UB_12 0.0306411000
_diffrn_orient_matrix_UB_13 -0.0287346000
_diffrn_orient_matrix_UB_21 0.0189256000
_diffrn_orient_matrix_UB_22 0.0605568000
_diffrn_orient_matrix_UB_23 0.0151148000
_diffrn_orient_matrix_UB_31 0.1133696000
_diffrn_orient_matrix_UB_32 -0.0152675000
_diffrn_orient_matrix_UB_33 0.0023014000
_diffrn_radiation_collimation 0.3
_diffrn_radiation_monochromator 'Confocal mirrors, HF Varimax'
_diffrn_radiation_probe x-ray
_diffrn_radiation_type MoK\a
_diffrn_radiation_wavelength 0.71073
_diffrn_reflns_av_R_equivalents 0.0305
_diffrn_reflns_av_unetI/netI 0.0299
_diffrn_reflns_Laue_measured_fraction_full 0.998
_diffrn_reflns_Laue_measured_fraction_max 0.999
_diffrn_reflns_limit_h_max 8
_diffrn_reflns_limit_h_min -8
_diffrn_reflns_limit_k_max 13
_diffrn_reflns_limit_k_min -13
_diffrn_reflns_limit_l_max 29
_diffrn_reflns_limit_l_min -27
_diffrn_reflns_number 13342
_diffrn_reflns_point_group_measured_fraction_full 0.999
_diffrn_reflns_point_group_measured_fraction_max 0.999
_diffrn_reflns_theta_full 25.242
_diffrn_reflns_theta_max 28.697
_diffrn_reflns_theta_min 3.444
_diffrn_source 'Rotating Anode'
_diffrn_source_current 55.0
_diffrn_source_power 2.475
_diffrn_source_target Mo
_diffrn_source_type 'Rotating Anode'
_diffrn_source_voltage 45.0
_exptl_absorpt_coefficient_mu 0.086
_exptl_absorpt_correction_T_max 1.00000
_exptl_absorpt_correction_T_min 0.80173
_exptl_absorpt_correction_type multi-scan
_exptl_absorpt_process_details
'CrysAlisPro 1.171.38.41 (Rigaku Oxford Diffraction, 2015) Empirical absorption correction using spherical harmonics, implemented in SCALE3 ABSPACK scaling algorithm.'
_exptl_crystal_colour 'clear colourless'
_exptl_crystal_colour_lustre clear
_exptl_crystal_colour_primary colourless
_exptl_crystal_density_diffrn 1.288
_exptl_crystal_description prism
_exptl_crystal_F_000 568
_exptl_crystal_recrystallization_method 'The material was recrystallised from DMSO by slow evaporation'
_exptl_crystal_size_max 0.23
_exptl_crystal_size_mid 0.07
_exptl_crystal_size_min 0.04
_refine_diff_density_max 0.212
_refine_diff_density_min -0.168
_refine_diff_density_rms 0.036
_refine_ls_abs_structure_details
;
 Flack x determined using 1203 quotients [(I+)-(I-)]/[(I+)+(I-)]
 (Parsons, Flack and Wagner, Acta Cryst. B69 (2013) 249-259).
;
_refine_ls_abs_structure_Flack 0.2(6)
_refine_ls_extinction_method none
_refine_ls_goodness_of_fit_ref 1.023
_refine_ls_hydrogen_treatment constr
_refine_ls_matrix_type full
_refine_ls_number_parameters 172
_refine_ls_number_reflns 3496
_refine_ls_number_restraints 0
_refine_ls_restrained_S_all 1.023
_refine_ls_R_factor_all 0.0436
_refine_ls_R_factor_gt 0.0377
_refine_ls_shift/su_max 0.000
_refine_ls_shift/su_mean 0.000
_refine_ls_structure_factor_coef Fsqd
_refine_ls_weighting_details 'w=1/[\s^2^(Fo^2^)+(0.0390P)^2^+0.2646P] where P=(Fo^2^+2Fc^2^)/3'
_refine_ls_weighting_scheme calc
_refine_ls_wR_factor_gt 0.0825
_refine_ls_wR_factor_ref 0.0855
_reflns_Friedel_coverage 0.719
_reflns_Friedel_fraction_full 1.000
_reflns_Friedel_fraction_max 0.999
_reflns_number_gt 3173
_reflns_number_total 3496
_reflns_threshold_expression 'I > 2\s(I)'
_cod_data_source_file ol7b01475_si_001.cif
_cod_data_source_block 2015sot0075_k_100k
_cod_depositor_comments 'Adding full bibliography for 1546317--1546319.cif.'
_cod_database_code 1546318
_shelx_space_group_comment
;
The symmetry employed for this shelxl refinement is uniquely defined
by the following loop, which should always be used as a source of
symmetry information in preference to the above space-group names.
They are only intended as comments.
;
_diffrn_measurement_device_type2 'Rigaku AFC12 (Right)'
_reflns_odcompleteness_completeness 95.84
_reflns_odcompleteness_iscentric 1
_reflns_odcompleteness_theta 30.65
_olex2_refinement_description
;
1. Fixed Uiso
 At 1.2 times of:
  All C(H) groups, All C(H,H) groups
2.a Ternary CH refined with riding coordinates:
 C5(H5), C6(H6), C12(H12), C13(H13)
2.b Secondary CH2 refined with riding coordinates:
 C1(H1A,H1B), C2(H2A,H2B), C3(H3A,H3B), C4(H4A,H4B), C8(H8A,H8B), C9(H9A,H9B),
 C10(H10A,H10B), C11(H11A,H11B), C15(H15A,H15B)
;
_shelx_shelxl_version_number 2014/7
_olex2_date_sample_submission 2015-11-23
_olex2_diffrn_ambient_temperature_device 'Oxford Cryosystems'
_olex2_exptl_crystal_mounting_method 'The crystal was mounted on a MITIGEN holder in perfluoroether oil'
_olex2_submission_original_sample_id fals/7667/27.p
_olex2_submission_special_instructions 'No special instructions were received'
_oxdiff_exptl_absorpt_empirical_details
;
Empirical correction (ABSPACK) includes:
- Absorption correction using spherical harmonics
- Frame scaling
- Detector area scaling
;
_oxdiff_exptl_absorpt_empirical_full_max 1.390
_oxdiff_exptl_absorpt_empirical_full_min 0.786

loop_
_space_group_symop_operation_xyz
'x, y, z'
'-x+1/2, -y, z+1/2'
'-x, y+1/2, -z+1/2'
'x+1/2, -y+1/2, -z'

loop_
_atom_site_label
_atom_site_type_symbol
_atom_site_fract_x
_atom_site_fract_y
_atom_site_fract_z
_atom_site_U_iso_or_equiv
_atom_site_adp_type
_atom_site_occupancy
_atom_site_site_symmetry_order
_atom_site_calc_flag
_atom_site_refinement_flags_posn
O1 O 0.9480(2) 0.57425(13) 0.47719(6) 0.0260(3) Uani 1 1 d .
O2 O 0.5798(2) 0.67088(14) 0.24422(6) 0.0302(3) Uani 1 1 d .
N1 N 0.7169(2) 0.48814(14) 0.40611(7) 0.0185(3) Uani 1 1 d .
N2 N 0.7998(3) 0.76031(14) 0.31701(7) 0.0194(3) Uani 1 1 d .
C1 C 0.7887(3) 0.35376(17) 0.41939(9) 0.0230(4) Uani 1 1 d .
H1A H 0.9127 0.3557 0.4488 0.028 Uiso 1 1 calc R
H1B H 0.8400 0.3113 0.3811 0.028 Uiso 1 1 calc R
C2 C 0.5997(3) 0.27543(18) 0.44648(9) 0.0232(4) Uani 1 1 d .
H2A H 0.5563 0.3140 0.4864 0.028 Uiso 1 1 calc R
H2B H 0.6476 0.1840 0.4538 0.028 Uiso 1 1 calc R
C3 C 0.4038(3) 0.27594(18) 0.40312(9) 0.0229(4) Uani 1 1 d .
H3A H 0.2789 0.2297 0.4225 0.028 Uiso 1 1 calc R
H3B H 0.4423 0.2290 0.3648 0.028 Uiso 1 1 calc R
C4 C 0.3373(3) 0.41686(19) 0.38800(9) 0.0221(4) Uani 1 1 d .
H4A H 0.2812 0.4601 0.4255 0.026 Uiso 1 1 calc R
H4B H 0.2175 0.4159 0.3573 0.026 Uiso 1 1 calc R
C5 C 0.5317(3) 0.49533(17) 0.36272(8) 0.0179(3) Uani 1 1 d .
H5 H 0.5793 0.4528 0.3236 0.021 Uiso 1 1 calc R
C6 C 0.4690(3) 0.63781(17) 0.34798(8) 0.0188(3) Uani 1 1 d .
H6 H 0.3161 0.6378 0.3313 0.023 Uiso 1 1 calc R
C7 C 0.6205(3) 0.69189(17) 0.29857(8) 0.0194(4) Uani 1 1 d .
C8 C 0.9423(3) 0.82115(17) 0.27060(9) 0.0235(4) Uani 1 1 d .
H8A H 0.8958 0.7929 0.2291 0.028 Uiso 1 1 calc R
H8B H 1.0959 0.7924 0.2770 0.028 Uiso 1 1 calc R
C9 C 0.9290(3) 0.97017(18) 0.27529(9) 0.0274(4) Uani 1 1 d .
H9A H 1.0322 1.0104 0.2456 0.033 Uiso 1 1 calc R
H9B H 0.7787 0.9995 0.2648 0.033 Uiso 1 1 calc R
C10 C 0.9863(4) 1.01496(19) 0.34005(10) 0.0326(5) Uani 1 1 d .
H10A H 0.9662 1.1111 0.3432 0.039 Uiso 1 1 calc R
H10B H 1.1423 0.9949 0.3487 0.039 Uiso 1 1 calc R
C11 C 0.8410(4) 0.94651(18) 0.38746(10) 0.0294(4) Uani 1 1 d .
H11A H 0.6872 0.9759 0.3822 0.035 Uiso 1 1 calc R
H11B H 0.8893 0.9716 0.4292 0.035 Uiso 1 1 calc R
C12 C 0.8520(3) 0.79728(17) 0.38074(8) 0.0204(4) Uani 1 1 d .
H12 H 1.0073 0.7704 0.3887 0.024 Uiso 1 1 calc R
C13 C 0.7071(3) 0.72511(17) 0.42731(8) 0.0195(4) Uani 1 1 d .
H13 H 0.7116 0.7752 0.4667 0.023 Uiso 1 1 calc R
C14 C 0.7994(3) 0.58890(17) 0.43938(8) 0.0184(3) Uani 1 1 d .
C15 C 0.4706(3) 0.72086(18) 0.40562(8) 0.0209(4) Uani 1 1 d .
H15A H 0.3753 0.6813 0.4375 0.025 Uiso 1 1 calc R
H15B H 0.4167 0.8104 0.3966 0.025 Uiso 1 1 calc R

loop_
_atom_site_aniso_label
_atom_site_aniso_U_11
_atom_site_aniso_U_22
_atom_site_aniso_U_33
_atom_site_aniso_U_23
_atom_site_aniso_U_13
_atom_site_aniso_U_12
O1 0.0247(7) 0.0292(7) 0.0241(7) -0.0011(5) -0.0086(6) 0.0026(6)
O2 0.0368(8) 0.0356(8) 0.0182(7) 0.0015(6) -0.0036(6) -0.0091(7)
N1 0.0151(7) 0.0169(7) 0.0235(7) 0.0013(6) -0.0013(6) -0.0002(6)
N2 0.0201(7) 0.0170(7) 0.0210(7) 0.0003(6) 0.0011(6) -0.0002(6)
C1 0.0196(8) 0.0174(8) 0.0321(10) 0.0027(8) -0.0007(8) 0.0015(7)
C2 0.0266(9) 0.0187(8) 0.0242(9) 0.0019(7) -0.0009(8) -0.0032(8)
C3 0.0229(9) 0.0239(8) 0.0221(9) -0.0002(7) 0.0007(7) -0.0069(7)
C4 0.0183(8) 0.0269(9) 0.0210(9) 0.0015(7) -0.0018(7) -0.0047(7)
C5 0.0171(8) 0.0195(8) 0.0170(8) -0.0012(7) -0.0008(7) -0.0021(7)
C6 0.0152(8) 0.0209(8) 0.0203(8) -0.0004(7) -0.0035(7) 0.0015(7)
C7 0.0214(9) 0.0164(8) 0.0205(8) 0.0013(7) -0.0021(7) 0.0020(7)
C8 0.0234(9) 0.0192(8) 0.0281(10) 0.0034(7) 0.0048(8) -0.0010(8)
C9 0.0281(10) 0.0194(9) 0.0349(11) 0.0064(8) -0.0003(9) -0.0001(8)
C10 0.0387(12) 0.0162(9) 0.0427(12) -0.0008(8) -0.0028(10) -0.0042(8)
C11 0.0360(11) 0.0189(9) 0.0333(11) -0.0050(8) -0.0039(9) -0.0005(8)
C12 0.0195(9) 0.0181(8) 0.0234(9) -0.0018(7) -0.0039(7) 0.0016(7)
C13 0.0194(8) 0.0205(8) 0.0185(8) -0.0048(7) -0.0022(7) 0.0022(7)
C14 0.0158(7) 0.0219(8) 0.0176(8) 0.0001(7) 0.0017(6) 0.0005(7)
C15 0.0181(8) 0.0225(8) 0.0220(9) -0.0015(7) 0.0010(7) 0.0036(7)

loop_
_atom_type_symbol
_atom_type_description
_atom_type_scat_dispersion_real
_atom_type_scat_dispersion_imag
_atom_type_scat_source
C C 0.0033 0.0016 'International Tables Vol C Tables 4.2.6.8 and 6.1.1.4'
H H 0.0000 0.0000 'International Tables Vol C Tables 4.2.6.8 and 6.1.1.4'
N N 0.0061 0.0033 'International Tables Vol C Tables 4.2.6.8 and 6.1.1.4'
O O 0.0106 0.0060 'International Tables Vol C Tables 4.2.6.8 and 6.1.1.4'

loop_
_geom_angle_atom_site_label_1
_geom_angle_atom_site_label_2
_geom_angle_atom_site_label_3
_geom_angle
C1 N1 C5 113.64(14)
C14 N1 C1 119.52(15)
C14 N1 C5 126.14(14)
C7 N2 C8 119.24(15)
C7 N2 C12 125.75(15)
C8 N2 C12 114.40(15)
N1 C1 H1A 109.7
N1 C1 H1B 109.7
N1 C1 C2 109.99(15)
H1A C1 H1B 108.2
C2 C1 H1A 109.7
C2 C1 H1B 109.7
C1 C2 H2A 109.5
C1 C2 H2B 109.5
C1 C2 C3 110.52(15)
H2A C2 H2B 108.1
C3 C2 H2A 109.5
C3 C2 H2B 109.5
C2 C3 H3A 109.6
C2 C3 H3B 109.6
C2 C3 C4 110.16(15)
H3A C3 H3B 108.1
C4 C3 H3A 109.6
C4 C3 H3B 109.6
C3 C4 H4A 109.4
C3 C4 H4B 109.4
C3 C4 C5 111.34(14)
H4A C4 H4B 108.0
C5 C4 H4A 109.4
C5 C4 H4B 109.4
N1 C5 C4 109.55(14)
N1 C5 H5 107.7
N1 C5 C6 111.79(14)
C4 C5 H5 107.7
C4 C5 C6 112.18(14)
C6 C5 H5 107.7
C5 C6 H6 107.9
C7 C6 C5 109.90(14)
C7 C6 H6 107.9
C15 C6 C5 110.73(14)
C15 C6 H6 107.9
C15 C6 C7 112.36(14)
O2 C7 N2 122.52(17)
O2 C7 C6 119.77(16)
N2 C7 C6 117.70(15)
N2 C8 H8A 109.6
N2 C8 H8B 109.6
N2 C8 C9 110.06(16)
H8A C8 H8B 108.2
C9 C8 H8A 109.6
C9 C8 H8B 109.6
C8 C9 H9A 109.6
C8 C9 H9B 109.6
H9A C9 H9B 108.1
C10 C9 C8 110.41(16)
C10 C9 H9A 109.6
C10 C9 H9B 109.6
C9 C10 H10A 109.5
C9 C10 H10B 109.5
C9 C10 C11 110.89(17)
H10A C10 H10B 108.0
C11 C10 H10A 109.5
C11 C10 H10B 109.5
C10 C11 H11A 109.4
C10 C11 H11B 109.4
C10 C11 C12 111.36(17)
H11A C11 H11B 108.0
C12 C11 H11A 109.4
C12 C11 H11B 109.4
N2 C12 C11 109.58(15)
N2 C12 H12 107.3
N2 C12 C13 112.15(14)
C11 C12 H12 107.3
C11 C12 C13 112.90(16)
C13 C12 H12 107.3
C12 C13 H13 107.9
C14 C13 C12 109.91(14)
C14 C13 H13 107.9
C15 C13 C12 110.73(15)
C15 C13 H13 107.9
C15 C13 C14 112.24(15)
O1 C14 N1 122.55(16)
O1 C14 C13 119.82(16)
N1 C14 C13 117.60(15)
C6 C15 C13 106.27(14)
C6 C15 H15A 110.5
C6 C15 H15B 110.5
C13 C15 H15A 110.5
C13 C15 H15B 110.5
H15A C15 H15B 108.7

loop_
_geom_bond_atom_site_label_1
_geom_bond_atom_site_label_2
_geom_bond_distance
O1 C14 1.233(2)
O2 C7 1.229(2)
N1 C1 1.467(2)
N1 C5 1.474(2)
N1 C14 1.354(2)
N2 C7 1.356(2)
N2 C8 1.470(2)
N2 C12 1.474(2)
C1 H1A 0.9900
C1 H1B 0.9900
C1 C2 1.520(3)
C2 H2A 0.9900
C2 H2B 0.9900
C2 C3 1.522(3)
C3 H3A 0.9900
C3 H3B 0.9900
C3 C4 1.529(3)
C4 H4A 0.9900
C4 H4B 0.9900
C4 C5 1.531(2)
C5 H5 1.0000
C5 C6 1.536(2)
C6 H6 1.0000
C6 C7 1.521(2)
C6 C15 1.515(2)
C8 H8A 0.9900
C8 H8B 0.9900
C8 C9 1.525(2)
C9 H9A 0.9900
C9 H9B 0.9900
C9 C10 1.524(3)
C10 H10A 0.9900
C10 H10B 0.9900
C10 C11 1.529(3)
C11 H11A 0.9900
C11 H11B 0.9900
C11 C12 1.530(3)
C12 H12 1.0000
C12 C13 1.532(3)
C13 H13 1.0000
C13 C14 1.521(2)
C13 C15 1.517(2)
C15 H15A 0.9900
C15 H15B 0.9900
